data_4507123
loop_
_publ_author_name
'Murata, Tsuyoshi'
'Miyazaki, Eigo'
'Nakasuji, Kazuhiro'
'Morita, Yasushi'

_publ_section_title
;
 Nucleobase-Functionalized 1,6-Dithiapyrene-Type Electron-Donors:
 Supramolecular Assemblies by Complementary Hydrogen-Bonds and \p-Stacks
;
_journal_issue 11
_journal_name_full 'Crystal Growth &amp; Design'
_journal_page_first 5815
_journal_paper_doi 10.1021/cg301414s
_journal_volume 12
_journal_year 2012
_chemical_formula_sum 'C22 H19 N3 O S2'
_chemical_formula_weight 405.52
_chemical_name_common DTPY-C
_chemical_name_systematic
; 
 ? 
;
_space_group_IT_number 14
_symmetry_cell_setting monoclinic
_symmetry_space_group_name_Hall '-P 2yn'
_symmetry_space_group_name_H-M 'P 1 21/n 1'
_atom_sites_solution_hydrogens geom
_atom_sites_solution_primary direct
_atom_sites_solution_secondary difmap
_audit_creation_method SHELXL-97
_cell_angle_alpha 90.00
_cell_angle_beta 111.766(8)
_cell_angle_gamma 90.00
_cell_formula_units_Z 4
_cell_length_a 12.5214(9)
_cell_length_b 9.9250(3)
_cell_length_c 16.9895(12)
_cell_measurement_reflns_used 7150
_cell_measurement_temperature 150(2)
_cell_measurement_theta_max 67.80
_cell_measurement_theta_min 3.79
_cell_volume 1960.8(2)
_computing_cell_refinement 'RAPID AUTO'
_computing_data_collection 'RAPID AUTO (Rigaku, ????)'
_computing_data_reduction 'RAPID AUTO'
_computing_molecular_graphics 'CrystalStructure 4.0 (Rigaku, 2010)'
_computing_structure_refinement 'SHELXL97 (Sheldrick, 2008)'
_computing_structure_solution 'SIR2004 (Burla, et al., 2005)'
_diffrn_ambient_temperature 150(2)
_diffrn_detector_area_resol_mean 10.000
_diffrn_measured_fraction_theta_full 1.000
_diffrn_measured_fraction_theta_max 1.000
_diffrn_measurement_device_type 'Rigaku R-AXIS RAPID 191R'
_diffrn_measurement_method \w
_diffrn_radiation_monochromator graphite
_diffrn_radiation_source 'fine-focus sealed tube'
_diffrn_radiation_type CuK\a
_diffrn_radiation_wavelength 1.54187
_diffrn_reflns_av_R_equivalents 0.0507
_diffrn_reflns_av_sigmaI/netI 0.0370
_diffrn_reflns_limit_h_max 15
_diffrn_reflns_limit_h_min -15
_diffrn_reflns_limit_k_max 11
_diffrn_reflns_limit_k_min -11
_diffrn_reflns_limit_l_max 20
_diffrn_reflns_limit_l_min -20
_diffrn_reflns_number 23548
_diffrn_reflns_theta_full 68.19
_diffrn_reflns_theta_max 68.19
_diffrn_reflns_theta_min 3.79
_exptl_absorpt_coefficient_mu 2.602
_exptl_absorpt_correction_T_max 0.8809
_exptl_absorpt_correction_T_min 0.6242
_exptl_absorpt_correction_type empirical
_exptl_absorpt_process_details '(Higashi, 2009)'
_exptl_crystal_colour yellow
_exptl_crystal_density_diffrn 1.374
_exptl_crystal_density_method 'not measured'
_exptl_crystal_description platelet
_exptl_crystal_F_000 848
_exptl_crystal_size_max 0.20
_exptl_crystal_size_mid 0.20
_exptl_crystal_size_min 0.05
_refine_diff_density_max 0.518
_refine_diff_density_min -0.519
_refine_diff_density_rms 0.051
_refine_ls_extinction_method none
_refine_ls_goodness_of_fit_ref 1.054
_refine_ls_hydrogen_treatment constr
_refine_ls_matrix_type full
_refine_ls_number_parameters 253
_refine_ls_number_reflns 3585
_refine_ls_number_restraints 0
_refine_ls_restrained_S_all 1.054
_refine_ls_R_factor_all 0.0783
_refine_ls_R_factor_gt 0.0634
_refine_ls_shift/su_max 0.000
_refine_ls_shift/su_mean 0.000
_refine_ls_structure_factor_coef Fsqd
_refine_ls_weighting_details 'calc w=1/[\s^2^(Fo^2^)+(0.0891P)^2^+1.2030P] where P=(Fo^2^+2Fc^2^)/3'
_refine_ls_weighting_scheme calc
_refine_ls_wR_factor_gt 0.1768
_refine_ls_wR_factor_ref 0.1875
_reflns_number_gt 2776
_reflns_number_total 3585
_reflns_threshold_expression >2sigma(I)
_cod_data_source_file cg301414s_si_004.cif
_cod_data_source_block shelxl
_cod_original_cell_volume 1960.9(2)
_cod_database_code 4507123

loop_
_symmetry_equiv_pos_as_xyz
'x, y, z'
'-x+1/2, y+1/2, -z+1/2'
'-x, -y, -z'
'x-1/2, -y-1/2, z-1/2'

loop_
_atom_site_label
_atom_site_type_symbol
_atom_site_fract_x
_atom_site_fract_y
_atom_site_fract_z
_atom_site_U_iso_or_equiv
_atom_site_adp_type
_atom_site_occupancy
_atom_site_symmetry_multiplicity
_atom_site_calc_flag
_atom_site_refinement_flags
S1 S 0.13539(10) -0.01895(12) 0.48236(8) 0.0760(4) Uani 0.88 1 d P
S2 S 0.47242(10) -0.21936(12) 0.26401(7) 0.0722(4) Uani 0.88 1 d P
O1 O 0.11056(19) 0.4604(2) 0.72484(13) 0.0584(6) Uani 1 1 d .
N1 N 0.2025(2) 0.2737(3) 0.70499(16) 0.0532(6) Uani 1 1 d .
N2 N 0.0933(2) 0.4130(2) 0.58978(16) 0.0517(6) Uani 1 1 d .
N3 N 0.0758(2) 0.3640(3) 0.45478(16) 0.0626(7) Uani 1 1 d .
H3A H 0.0309 0.4348 0.4375 0.075 Uiso 1 1 calc R
H3B H 0.0915 0.3136 0.4178 0.075 Uiso 1 1 calc R
C1 C 0.2209(3) 0.1238(3) 0.50822(19) 0.0542(8) Uani 1 1 d .
C2 C 0.3150(2) 0.1703(4) 0.47943(15) 0.0832(10) Uani 1.33 1 d P
H2 H 0.3509 0.2561 0.4912 0.100 Uiso 1.33 1 calc PR
C3 C 0.3455(3) 0.0544(3) 0.42639(19) 0.0573(8) Uani 1 1 d .
C4 C 0.2901(3) -0.0728(3) 0.40244(18) 0.0531(7) Uani 1 1 d .
C5 C 0.1939(3) -0.1114(4) 0.4232(2) 0.0638(9) Uani 1 1 d .
C6 C 0.1410(3) -0.2347(4) 0.3966(2) 0.0757(11) Uani 1 1 d .
H6 H 0.0760 -0.2583 0.4098 0.091 Uiso 1 1 calc R
C7 C 0.1806(3) -0.3241(4) 0.3512(2) 0.0752(10) Uani 1 1 d .
H7 H 0.1428 -0.4082 0.3341 0.090 Uiso 1 1 calc R
C8 C 0.2738(3) -0.2928(3) 0.3306(2) 0.0618(8) Uani 1 1 d .
C9 C 0.3291(3) -0.1641(3) 0.35379(19) 0.0532(7) Uani 1 1 d .
C10 C 0.4216(3) -0.1234(3) 0.32950(19) 0.0553(8) Uani 1 1 d .
C11 C 0.4721(3) -0.0003(3) 0.3529(2) 0.0613(9) Uani 1 1 d .
H11 H 0.5329 0.0262 0.3355 0.074 Uiso 1 1 calc R
C12 C 0.4355(3) 0.0868(3) 0.4018(2) 0.0643(9) Uani 1 1 d .
H12 H 0.4734 0.1708 0.4187 0.077 Uiso 1 1 calc R
C13 C 0.4033(3) -0.3646(4) 0.2549(2) 0.0742(10) Uani 1 1 d .
H13 H 0.4237 -0.4322 0.2234 0.089 Uiso 1 1 calc R
C14 C 0.3160(2) -0.4040(3) 0.28802(15) 0.0631(7) Uani 1.33 1 d P
H14 H 0.2873 -0.4935 0.2833 0.076 Uiso 1.33 1 calc PR
C15 C 0.1913(3) 0.2160(3) 0.56635(19) 0.0523(7) Uani 1 1 d .
C16 C 0.1201(3) 0.3330(3) 0.53672(19) 0.0516(7) Uani 1 1 d .
C17 C 0.1338(3) 0.3871(3) 0.67448(19) 0.0518(7) Uani 1 1 d .
C18 C 0.2282(3) 0.1914(3) 0.6506(2) 0.0556(8) Uani 1 1 d .
H18 H 0.2737 0.1136 0.6725 0.067 Uiso 1 1 calc R
C19 C 0.2403(3) 0.2403(3) 0.79547(19) 0.0599(8) Uani 1 1 d .
H19A H 0.2539 0.3247 0.8288 0.072 Uiso 1 1 calc R
H19B H 0.3141 0.1907 0.8129 0.072 Uiso 1 1 calc R
C20 C 0.1525(3) 0.1549(4) 0.8155(2) 0.0626(9) Uani 1 1 d .
H20A H 0.0756 0.1971 0.7899 0.075 Uiso 1 1 calc R
H20B H 0.1485 0.0644 0.7901 0.075 Uiso 1 1 calc R
C21 C 0.1842(3) 0.1411(4) 0.9104(2) 0.0696(10) Uani 1 1 d .
H21A H 0.2648 0.1100 0.9364 0.084 Uiso 1 1 calc R
H21B H 0.1796 0.2310 0.9343 0.084 Uiso 1 1 calc R
C22 C 0.1084(4) 0.0448(4) 0.9346(3) 0.0877(12) Uani 1 1 d .
H22A H 0.0279 0.0727 0.9074 0.105 Uiso 1 1 calc R
H22B H 0.1303 0.0455 0.9963 0.105 Uiso 1 1 calc R
H22C H 0.1178 -0.0463 0.9159 0.105 Uiso 1 1 calc R

loop_
_atom_site_aniso_label
_atom_site_aniso_U_11
_atom_site_aniso_U_22
_atom_site_aniso_U_33
_atom_site_aniso_U_23
_atom_site_aniso_U_13
_atom_site_aniso_U_12
S1 0.0877(8) 0.0722(7) 0.0865(8) -0.0113(5) 0.0538(7) -0.0045(6)
S2 0.0799(7) 0.0761(7) 0.0692(7) -0.0104(5) 0.0375(6) 0.0001(5)
O1 0.0691(14) 0.0571(13) 0.0564(13) -0.0050(10) 0.0317(11) 0.0017(11)
N1 0.0627(16) 0.0528(15) 0.0469(14) 0.0017(11) 0.0236(13) 0.0050(12)
N2 0.0591(15) 0.0504(14) 0.0526(15) 0.0042(11) 0.0288(13) 0.0011(12)
N3 0.0789(19) 0.0624(17) 0.0518(16) 0.0062(13) 0.0306(14) 0.0139(14)
C1 0.0607(19) 0.0559(18) 0.0500(17) 0.0041(14) 0.0253(15) 0.0051(15)
C2 0.0609(16) 0.149(3) 0.0463(15) -0.0121(16) 0.0276(13) 0.0286(18)
C3 0.0633(19) 0.0602(19) 0.0502(18) -0.0015(15) 0.0231(16) 0.0060(16)
C4 0.0590(19) 0.0563(18) 0.0465(17) 0.0063(14) 0.0223(15) 0.0025(15)
C5 0.066(2) 0.077(2) 0.0563(19) 0.0112(17) 0.0314(17) 0.0042(18)
C6 0.071(2) 0.092(3) 0.071(2) 0.005(2) 0.034(2) -0.018(2)
C7 0.082(3) 0.077(2) 0.071(2) -0.0054(19) 0.034(2) -0.019(2)
C8 0.068(2) 0.0586(19) 0.059(2) -0.0009(15) 0.0231(17) -0.0033(16)
C9 0.0581(18) 0.0573(18) 0.0479(17) 0.0028(14) 0.0239(15) 0.0029(15)
C10 0.0620(19) 0.0576(19) 0.0494(18) 0.0008(14) 0.0242(15) 0.0022(15)
C11 0.063(2) 0.069(2) 0.061(2) -0.0007(16) 0.0337(17) -0.0033(17)
C12 0.075(2) 0.058(2) 0.067(2) -0.0044(16) 0.0345(19) -0.0056(17)
C13 0.078(2) 0.083(3) 0.063(2) -0.0139(19) 0.0278(19) 0.009(2)
C14 0.0721(16) 0.0576(15) 0.0626(16) -0.0220(12) 0.0284(13) -0.0014(12)
C15 0.0603(19) 0.0521(17) 0.0502(17) 0.0016(13) 0.0273(15) 0.0016(14)
C16 0.0594(18) 0.0511(17) 0.0510(17) 0.0019(13) 0.0281(15) -0.0015(14)
C17 0.0563(18) 0.0509(17) 0.0543(18) -0.0019(14) 0.0275(15) -0.0053(14)
C18 0.0616(19) 0.0538(17) 0.0571(19) 0.0008(14) 0.0286(16) 0.0037(15)
C19 0.068(2) 0.065(2) 0.0473(18) -0.0009(15) 0.0218(16) 0.0051(17)
C20 0.076(2) 0.063(2) 0.0524(19) 0.0024(15) 0.0274(17) 0.0045(17)
C21 0.091(3) 0.067(2) 0.057(2) 0.0032(17) 0.0345(19) 0.0074(19)
C22 0.122(4) 0.081(3) 0.069(2) 0.001(2) 0.047(3) -0.010(3)

loop_
_atom_type_symbol
_atom_type_description
_atom_type_scat_dispersion_real
_atom_type_scat_dispersion_imag
_atom_type_scat_source
C C 0.0181 0.0091 'International Tables Vol C Tables 4.2.6.8 and 6.1.1.4'
H H 0.0000 0.0000 'International Tables Vol C Tables 4.2.6.8 and 6.1.1.4'
O O 0.0492 0.0322 'International Tables Vol C Tables 4.2.6.8 and 6.1.1.4'
N N 0.0311 0.0180 'International Tables Vol C Tables 4.2.6.8 and 6.1.1.4'
S S 0.3331 0.5567 'International Tables Vol C Tables 4.2.6.8 and 6.1.1.4'

loop_
_geom_angle_atom_site_label_1
_geom_angle_atom_site_label_2
_geom_angle_atom_site_label_3
_geom_angle
C5 S1 C1 103.21(17)
C13 S2 C10 103.40(17)
C18 N1 C17 120.1(3)
C18 N1 C19 120.7(3)
C17 N1 C19 119.1(3)
C16 N2 C17 120.9(3)
C16 N3 H3A 120.0
C16 N3 H3B 120.0
H3A N3 H3B 120.0
C15 C1 C2 116.4(3)
C15 C1 S1 112.8(2)
C2 C1 S1 130.7(2)
C1 C2 C3 110.1(3)
C1 C2 H2 125.0
C3 C2 H2 125.0
C12 C3 C4 119.1(3)
C12 C3 C2 113.4(3)
C4 C3 C2 127.4(3)
C3 C4 C5 122.2(3)
C3 C4 C9 119.5(3)
C5 C4 C9 118.2(3)
C6 C5 C4 120.1(3)
C6 C5 S1 114.0(3)
C4 C5 S1 125.8(3)
C7 C6 C5 121.4(3)
C7 C6 H6 119.3
C5 C6 H6 119.3
C8 C7 C6 120.8(4)
C8 C7 H7 119.6
C6 C7 H7 119.6
C7 C8 C9 120.0(3)
C7 C8 C14 115.8(3)
C9 C8 C14 124.0(3)
C10 C9 C4 118.4(3)
C10 C9 C8 122.3(3)
C4 C9 C8 119.3(3)
C11 C10 C9 120.5(3)
C11 C10 S2 115.7(2)
C9 C10 S2 123.7(2)
C10 C11 C12 120.7(3)
C10 C11 H11 119.6
C12 C11 H11 119.6
C3 C12 C11 121.7(3)
C3 C12 H12 119.2
C11 C12 H12 119.2
C14 C13 S2 129.6(3)
C14 C13 H13 115.2
S2 C13 H13 115.2
C13 C14 C8 115.6(3)
C13 C14 H14 122.2
C8 C14 H14 122.2
C18 C15 C16 116.2(3)
C18 C15 C1 121.2(3)
C16 C15 C1 122.6(3)
N3 C16 N2 117.3(3)
N3 C16 C15 121.1(3)
N2 C16 C15 121.5(3)
O1 C17 N2 122.0(3)
O1 C17 N1 119.2(3)
N2 C17 N1 118.8(3)
C15 C18 N1 122.5(3)
C15 C18 H18 118.8
N1 C18 H18 118.8
N1 C19 C20 112.3(3)
N1 C19 H19A 109.1
C20 C19 H19A 109.1
N1 C19 H19B 109.1
C20 C19 H19B 109.1
H19A C19 H19B 107.9
C21 C20 C19 111.2(3)
C21 C20 H20A 109.4
C19 C20 H20A 109.4
C21 C20 H20B 109.4
C19 C20 H20B 109.4
H20A C20 H20B 108.0
C22 C21 C20 113.8(3)
C22 C21 H21A 108.8
C20 C21 H21A 108.8
C22 C21 H21B 108.8
C20 C21 H21B 108.8
H21A C21 H21B 107.7
C21 C22 H22A 109.5
C21 C22 H22B 109.5
H22A C22 H22B 109.5
C21 C22 H22C 109.5
H22A C22 H22C 109.5
H22B C22 H22C 109.5

loop_
_geom_bond_atom_site_label_1
_geom_bond_atom_site_label_2
_geom_bond_distance
S1 C5 1.713(4)
S1 C1 1.731(3)
S2 C13 1.659(4)
S2 C10 1.753(3)
O1 C17 1.237(3)
N1 C18 1.359(4)
N1 C17 1.395(4)
N1 C19 1.469(4)
N2 C16 1.334(4)
N2 C17 1.361(4)
N3 C16 1.329(4)
N3 H3A 0.8800
N3 H3B 0.8800
C1 C15 1.490(4)
C1 C2 1.506(4)
C2 C3 1.592(4)
C2 H2 0.9500
C3 C12 1.377(4)
C3 C4 1.424(5)
C4 C5 1.427(4)
C4 C9 1.429(4)
C5 C6 1.385(5)
C6 C7 1.383(5)
C6 H6 0.9500
C7 C8 1.373(5)
C7 H7 0.9500
C8 C9 1.436(5)
C8 C14 1.518(4)
C9 C10 1.425(4)
C10 C11 1.365(5)
C11 C12 1.389(4)
C11 H11 0.9500
C12 H12 0.9500
C13 C14 1.456(4)
C13 H13 0.9500
C14 H14 0.9500
C15 C18 1.353(4)
C15 C16 1.437(4)
C18 H18 0.9500
C19 C20 1.523(5)
C19 H19A 0.9900
C19 H19B 0.9900
C20 C21 1.518(4)
C20 H20A 0.9900
C20 H20B 0.9900
C21 C22 1.507(5)
C21 H21A 0.9900
C21 H21B 0.9900
C22 H22A 0.9800
C22 H22B 0.9800
C22 H22C 0.9800

loop_
_geom_torsion_atom_site_label_1
_geom_torsion_atom_site_label_2
_geom_torsion_atom_site_label_3
_geom_torsion_atom_site_label_4
_geom_torsion
C5 S1 C1 C15 -175.5(2)
C5 S1 C1 C2 7.0(3)
C15 C1 C2 C3 173.8(2)
S1 C1 C2 C3 -8.7(4)
C1 C2 C3 C12 -176.6(3)
C1 C2 C3 C4 4.1(4)
C12 C3 C4 C5 -177.9(3)
C2 C3 C4 C5 1.3(5)
C12 C3 C4 C9 0.2(5)
C2 C3 C4 C9 179.5(3)
C3 C4 C5 C6 178.3(3)
C9 C4 C5 C6 0.1(5)
C3 C4 C5 S1 -3.2(5)
C9 C4 C5 S1 178.7(2)
C1 S1 C5 C6 178.3(3)
C1 S1 C5 C4 -0.3(4)
C4 C5 C6 C7 1.4(6)
S1 C5 C6 C7 -177.3(3)
C5 C6 C7 C8 -0.4(6)
C6 C7 C8 C9 -2.1(6)
C6 C7 C8 C14 174.5(3)
C3 C4 C9 C10 -1.1(5)
C5 C4 C9 C10 177.1(3)
C3 C4 C9 C8 179.3(3)
C5 C4 C9 C8 -2.5(5)
C7 C8 C9 C10 -176.1(3)
C14 C8 C9 C10 7.6(5)
C7 C8 C9 C4 3.5(5)
C14 C8 C9 C4 -172.7(3)
C4 C9 C10 C11 0.5(5)
C8 C9 C10 C11 -179.9(3)
C4 C9 C10 S2 -175.6(2)
C8 C9 C10 S2 4.1(5)
C13 S2 C10 C11 175.2(3)
C13 S2 C10 C9 -8.6(3)
C9 C10 C11 C12 1.0(5)
S2 C10 C11 C12 177.3(3)
C4 C3 C12 C11 1.3(5)
C2 C3 C12 C11 -178.1(3)
C10 C11 C12 C3 -1.9(5)
C10 S2 C13 C14 3.3(4)
S2 C13 C14 C8 6.0(5)
C7 C8 C14 C13 171.2(3)
C9 C8 C14 C13 -12.4(4)
C2 C1 C15 C18 -102.6(3)
S1 C1 C15 C18 79.5(4)
C2 C1 C15 C16 79.2(4)
S1 C1 C15 C16 -98.8(3)
C17 N2 C16 N3 179.0(3)
C17 N2 C16 C15 0.7(4)
C18 C15 C16 N3 -177.6(3)
C1 C15 C16 N3 0.7(5)
C18 C15 C16 N2 0.7(4)
C1 C15 C16 N2 179.0(3)
C16 N2 C17 O1 179.6(3)
C16 N2 C17 N1 -1.0(4)
C18 N1 C17 O1 179.4(3)
C19 N1 C17 O1 3.3(4)
C18 N1 C17 N2 0.0(4)
C19 N1 C17 N2 -176.1(3)
C16 C15 C18 N1 -1.7(5)
C1 C15 C18 N1 180.0(3)
C17 N1 C18 C15 1.4(5)
C19 N1 C18 C15 177.4(3)
C18 N1 C19 C20 -89.7(4)
C17 N1 C19 C20 86.4(3)
N1 C19 C20 C21 -170.7(3)
C19 C20 C21 C22 -173.3(3)
